data_4101921
loop_
_publ_author_name
'Masatomo Yashima'
'Nuansaeng Sirikanda'
'Tatsumi Ishihara'

_publ_section_title
;
 Crystal Structure, Diffusion Path, and Oxygen Permeability of a Pr2NiO4-
 Based Mixed Conductor (Pr0.9La0.1)2(Ni0.74Cu0.21Ga0.05)O4+\d
;
_journal_name_full 'Journal of the American Chemical Society'
_journal_page_first 2385
_journal_page_last 2392
_journal_paper_doi 10.1021/ja909820h
_journal_volume 132
_journal_year 2010
_chemical_formula_sum 'Cu0.22 Ga0.05 La Ni0.73 O4.208 Pr'
_space_group_IT_number 139
_symmetry_Int_Tables_number 139
_symmetry_space_group_name_Hall '-I 4 2'
_symmetry_space_group_name_H-M 'I 4/m m m'
_cell_angle_alpha 90
_cell_angle_beta 90
_cell_angle_gamma 90
_cell_formula_units_Z 2
_cell_length_a 3.836(2)
_cell_length_b 3.836(2)
_cell_length_c 12.6110(66)
_cell_volume 185.57(17)
_pd_phase_name
;
;
_cod_data_source_file ja909820h_si_002_3.cif
_cod_data_source_block global
_cod_original_formula_sum 'Pr La Ni0.73 Cu0.22 Ga0.05 O4.208'
_cod_database_code 4101921

loop_
_symmetry_equiv_pos_as_xyz
'x, y, z'
'-x, -y, -z'
'-x, -y, z'
'x, y, -z'
'-y, x, z'
'y, -x, -z'
'y, -x, z'
'-y, x, -z'
'-x, y, -z'
'x, -y, z'
'x, -y, -z'
'-x, y, z'
'y, x, -z'
'-y, -x, z'
'-y, -x, -z'
'y, x, z'
'x+1/2, y+1/2, z+1/2'
'-x+1/2, -y+1/2, -z+1/2'
'-x+1/2, -y+1/2, z+1/2'
'x+1/2, y+1/2, -z+1/2'
'-y+1/2, x+1/2, z+1/2'
'y+1/2, -x+1/2, -z+1/2'
'y+1/2, -x+1/2, z+1/2'
'-y+1/2, x+1/2, -z+1/2'
'-x+1/2, y+1/2, -z+1/2'
'x+1/2, -y+1/2, z+1/2'
'x+1/2, -y+1/2, -z+1/2'
'-x+1/2, y+1/2, z+1/2'
'y+1/2, x+1/2, -z+1/2'
'-y+1/2, -x+1/2, z+1/2'
'-y+1/2, -x+1/2, -z+1/2'
'y+1/2, x+1/2, z+1/2'

loop_
_atom_site_aniso_label
_atom_site_aniso_U_11
_atom_site_aniso_U_22
_atom_site_aniso_U_33
_atom_site_aniso_U_12
_atom_site_aniso_U_13
_atom_site_aniso_U_23
Pr 0.02535 0.02535 0.02535 0.00000 0.00000 0.00000
La 0.02535 0.02535 0.02535 0.00000 0.00000 0.00000
Ni1 0.01243 0.01243 0.01243 0.00000 0.00000 0.00000
Cu1 0.01243 0.01243 0.01243 0.00000 0.00000 0.00000
Ga1 0.01243 0.01243 0.01243 0.00000 0.00000 0.00000
O1 0.02454 0.02454 0.02454 0.00000 0.00000 0.00000
O2 0.103(2) 0.103(3) 0.015(2) 0.00000 0.00000 0.00000
O3 0.04908 0.04908 0.04908 0.00000 0.00000 0.00000

loop_
_atom_site_label
_atom_site_occupancy
_atom_site_fract_x
_atom_site_fract_y
_atom_site_fract_z
_atom_site_thermal_displace_type
_atom_site_B_iso_or_equiv
_atom_site_type_symbol
Pr 1.0 0 0 0.35742(36) Biso 2.00(10) Pr
La 1.0 0 0 0.35742(36) Biso 2.00(10) La
Ni1 0.73(4) 0 0 0 Biso 0.98(10) Ni
Cu1 0.22(4) 0 0 0 Biso 0.98(10) Cu
Ga1 0.050 0 0 0 Biso 0.98(10) Ga
O1 1.0 0.50000 0 0 Biso 1.94(10) O
O2 1.0 0 0 0.17455(39) Biso 5.833 O
O3 0.026 0.617(12) 0 0.2278(62) Biso 3.88(20) O
